data_4120240
loop_
_publ_author_name
'Michael T. Mock'
'Shentan Chen'
'Molly O'Hagan'
'Roger Rousseau'
'William G. Dougherty'
'W. Scott Kassel'
'R. Morris Bullock'

_publ_contact_author_address
;Center for Molecular Electrocatalysis
Pacific Northwest National Laboratory
P.O. Box 999, K2-57
Richland, Washington 99352
;
_publ_contact_author_email michael.mock@pnnl.gov
_publ_contact_author_name 'Michael T. Mock'
_publ_section_title
;
 Dinitrogen Reduction by a Chromium(0) Complex Supported by a 16-Membered
 Phosphorus Macrocycle
;
_journal_name_full 'Journal of the American Chemical Society'
_journal_page_first 11493
_journal_page_last 11496
_journal_paper_doi 10.1021/ja405668u
_journal_volume 135
_journal_year 2013
_chemical_formula_sum 'C30 H32 Cr0.5 N4 P2'
_chemical_formula_weight 536.54
_chemical_name_systematic
; 
 ? 
;
_space_group_IT_number 15
_symmetry_cell_setting monoclinic
_symmetry_space_group_name_Hall '-C 2yc'
_symmetry_space_group_name_H-M 'C 1 2/c 1'
_atom_sites_solution_hydrogens geom
_atom_sites_solution_primary direct
_atom_sites_solution_secondary difmap
_audit_creation_method SHELXL-97
_cell_angle_alpha 90.00
_cell_angle_beta 90.117(4)
_cell_angle_gamma 90.00
_cell_formula_units_Z 8
_cell_length_a 13.4009(12)
_cell_length_b 16.1929(15)
_cell_length_c 26.619(2)
_cell_measurement_reflns_used 9982
_cell_measurement_temperature 100(2)
_cell_measurement_theta_max 34.10
_cell_measurement_theta_min 2.49
_cell_volume 5776.3(9)
_computing_cell_refinement 'Bruker SAINT'
_computing_data_collection 'Bruker APEX2'
_computing_data_reduction 'Bruker SAINT'
_computing_molecular_graphics 'Bruker SHELXTL'
_computing_publication_material 'Bruker SHELXTL'
_computing_structure_refinement 'SHELXL-97 (Sheldrick, 2008)'
_computing_structure_solution 'SHELXS-97 (Sheldrick, 2008)'
_diffrn_ambient_temperature 100(2)
_diffrn_measured_fraction_theta_full 1.000
_diffrn_measured_fraction_theta_max 0.975
_diffrn_measurement_device_type 'Bruker APEX-II CCD'
_diffrn_measurement_method '\f and \w scans'
_diffrn_radiation_monochromator graphite
_diffrn_radiation_source 'fine-focus sealed tube'
_diffrn_radiation_type MoK\a
_diffrn_radiation_wavelength 0.71073
_diffrn_reflns_av_R_equivalents 0.0612
_diffrn_reflns_av_sigmaI/netI 0.0654
_diffrn_reflns_limit_h_max 20
_diffrn_reflns_limit_h_min -21
_diffrn_reflns_limit_k_max 25
_diffrn_reflns_limit_k_min -25
_diffrn_reflns_limit_l_max 42
_diffrn_reflns_limit_l_min -41
_diffrn_reflns_number 50425
_diffrn_reflns_theta_full 25.50
_diffrn_reflns_theta_max 34.16
_diffrn_reflns_theta_min 1.53
_exptl_absorpt_coefficient_mu 0.354
_exptl_absorpt_correction_T_max 0.9723
_exptl_absorpt_correction_T_min 0.9522
_exptl_absorpt_correction_type multi-scan
_exptl_absorpt_process_details SADABS
_exptl_crystal_colour orange
_exptl_crystal_density_diffrn 1.234
_exptl_crystal_description block
_exptl_crystal_F_000 2256
_exptl_crystal_size_max 0.14
_exptl_crystal_size_mid 0.14
_exptl_crystal_size_min 0.08
_refine_diff_density_max 0.564
_refine_diff_density_min -0.604
_refine_diff_density_rms 0.079
_refine_ls_extinction_method none
_refine_ls_goodness_of_fit_ref 1.012
_refine_ls_hydrogen_treatment constr
_refine_ls_matrix_type full
_refine_ls_number_parameters 332
_refine_ls_number_reflns 11647
_refine_ls_number_restraints 0
_refine_ls_restrained_S_all 1.012
_refine_ls_R_factor_all 0.0919
_refine_ls_R_factor_gt 0.0492
_refine_ls_shift/su_max 0.001
_refine_ls_shift/su_mean 0.000
_refine_ls_structure_factor_coef Fsqd
_refine_ls_weighting_details 'calc w=1/[\s^2^(Fo^2^)+(0.0506P)^2^+3.5345P] where P=(Fo^2^+2Fc^2^)/3'
_refine_ls_weighting_scheme calc
_refine_ls_wR_factor_gt 0.1051
_refine_ls_wR_factor_ref 0.1212
_reflns_number_gt 7721
_reflns_number_total 11647
_reflns_threshold_expression >2sigma(I)
_cod_data_source_file ja405668u_si_001_1.cif
_cod_data_source_block pnl114_all_syn_Cr(N2)2PPh4NBn4
_cod_original_cell_volume 5776.2(9)
_cod_original_formula_sum 'C30 H32 Cr0.50 N4 P2'
_cod_database_code 4120240

loop_
_symmetry_equiv_pos_as_xyz
'x, y, z'
'-x, y, -z+1/2'
'x+1/2, y+1/2, z'
'-x+1/2, y+1/2, -z+1/2'
'-x, -y, -z'
'x, -y, z-1/2'
'-x+1/2, -y+1/2, -z'
'x+1/2, -y+1/2, z-1/2'

loop_
_atom_site_label
_atom_site_type_symbol
_atom_site_fract_x
_atom_site_fract_y
_atom_site_fract_z
_atom_site_U_iso_or_equiv
_atom_site_adp_type
_atom_site_occupancy
_atom_site_symmetry_multiplicity
_atom_site_calc_flag
_atom_site_refinement_flags
Cr1 Cr 0.0000 0.05341(2) 0.2500 0.01146(7) Uani 1 2 d S
N1 N 0.04605(9) 0.00761(8) 0.39234(4) 0.0148(2) Uani 1 1 d .
N2 N 0.28312(9) 0.01194(9) 0.22683(5) 0.0208(3) Uani 1 1 d .
N3 N 0.0000 0.17261(11) 0.2500 0.0166(3) Uani 1 2 d S
N4 N 0.0000 0.24129(12) 0.2500 0.0260(4) Uani 1 2 d S
N5 N 0.0000 -0.06292(11) 0.2500 0.0171(3) Uani 1 2 d S
N6 N 0.0000 -0.13211(13) 0.2500 0.0276(4) Uani 1 2 d S
P1 P -0.09848(3) 0.04606(2) 0.319031(13) 0.01270(8) Uani 1 1 d .
P2 P 0.13740(3) 0.04723(2) 0.299717(14) 0.01365(8) Uani 1 1 d .
C1 C -0.12275(13) 0.16279(10) 0.39844(6) 0.0248(3) Uani 1 1 d .
H1A H -0.0818 0.1282 0.4187 0.030 Uiso 1 1 calc R
C2 C -0.16140(17) 0.23587(12) 0.41835(7) 0.0366(5) Uani 1 1 d .
H2A H -0.1457 0.2512 0.4519 0.044 Uiso 1 1 calc R
C3 C -0.22250(18) 0.28608(12) 0.38944(8) 0.0394(5) Uani 1 1 d .
H3A H -0.2497 0.3352 0.4033 0.047 Uiso 1 1 calc R
C4 C -0.24382(16) 0.26445(12) 0.34021(7) 0.0351(4) Uani 1 1 d .
H4A H -0.2859 0.2986 0.3204 0.042 Uiso 1 1 calc R
C5 C -0.20366(14) 0.19293(11) 0.31987(6) 0.0264(4) Uani 1 1 d .
H5A H -0.2168 0.1795 0.2858 0.032 Uiso 1 1 calc R
C6 C -0.14408(11) 0.14039(9) 0.34895(6) 0.0178(3) Uani 1 1 d .
C7 C -0.05187(11) -0.01618(9) 0.37246(5) 0.0155(3) Uani 1 1 d .
H7A H -0.1011 -0.0127 0.4001 0.019 Uiso 1 1 calc R
H7B H -0.0485 -0.0746 0.3617 0.019 Uiso 1 1 calc R
C8 C 0.06152(12) -0.03581(10) 0.44045(6) 0.0198(3) Uani 1 1 d .
H8A H 0.0710 -0.0954 0.4336 0.024 Uiso 1 1 calc R
H8B H 0.0006 -0.0299 0.4611 0.024 Uiso 1 1 calc R
C9 C 0.21032(13) -0.06027(12) 0.49582(6) 0.0284(4) Uani 1 1 d .
H9A H 0.1994 -0.1179 0.4922 0.034 Uiso 1 1 calc R
C10 C 0.28729(15) -0.03201(15) 0.52683(7) 0.0380(5) Uani 1 1 d .
H10A H 0.3277 -0.0705 0.5446 0.046 Uiso 1 1 calc R
C11 C 0.30475(14) 0.05088(15) 0.53180(7) 0.0381(5) Uani 1 1 d .
H11A H 0.3572 0.0699 0.5529 0.046 Uiso 1 1 calc R
C12 C 0.24584(15) 0.10688(14) 0.50607(7) 0.0347(4) Uani 1 1 d .
H12A H 0.2583 0.1644 0.5093 0.042 Uiso 1 1 calc R
C13 C 0.16849(14) 0.07942(12) 0.47547(7) 0.0276(4) Uani 1 1 d .
H13A H 0.1282 0.1183 0.4580 0.033 Uiso 1 1 calc R
C14 C 0.14970(11) -0.00479(11) 0.47029(5) 0.0203(3) Uani 1 1 d .
C15 C 0.12704(11) -0.01550(9) 0.35813(5) 0.0155(3) Uani 1 1 d .
H15A H 0.1179 -0.0740 0.3485 0.019 Uiso 1 1 calc R
H15B H 0.1910 -0.0115 0.3767 0.019 Uiso 1 1 calc R
C16 C 0.29236(13) 0.16559(12) 0.31448(7) 0.0268(4) Uani 1 1 d .
H16A H 0.3326 0.1334 0.2926 0.032 Uiso 1 1 calc R
C17 C 0.33120(14) 0.23706(12) 0.33631(7) 0.0332(4) Uani 1 1 d .
H17A H 0.3973 0.2539 0.3285 0.040 Uiso 1 1 calc R
C18 C 0.27465(15) 0.28348(12) 0.36908(7) 0.0311(4) Uani 1 1 d .
H18A H 0.3026 0.3306 0.3850 0.037 Uiso 1 1 calc R
C19 C 0.17663(15) 0.26083(11) 0.37857(7) 0.0287(4) Uani 1 1 d .
H19A H 0.1367 0.2932 0.4005 0.034 Uiso 1 1 calc R
C20 C 0.13695(12) 0.19101(10) 0.35610(6) 0.0227(3) Uani 1 1 d .
H20A H 0.0693 0.1767 0.3621 0.027 Uiso 1 1 calc R
C21 C 0.19490(11) 0.14134(10) 0.32470(5) 0.0180(3) Uani 1 1 d .
C22 C 0.24504(11) -0.01257(11) 0.27630(6) 0.0201(3) Uani 1 1 d .
H22A H 0.3000 -0.0077 0.3010 0.024 Uiso 1 1 calc R
H22B H 0.2257 -0.0715 0.2747 0.024 Uiso 1 1 calc R
C23 C 0.38020(13) -0.02942(15) 0.21986(7) 0.0354(5) Uani 1 1 d .
H23A H 0.3689 -0.0897 0.2175 0.043 Uiso 1 1 calc R
H23B H 0.4221 -0.0192 0.2499 0.043 Uiso 1 1 calc R
C24 C 0.49623(14) -0.05738(18) 0.14787(8) 0.0472(6) Uani 1 1 d .
H24A H 0.4992 -0.1134 0.1583 0.057 Uiso 1 1 calc R
C25 C 0.55131(17) -0.0316(2) 0.10683(9) 0.0610(8) Uani 1 1 d .
H25A H 0.5921 -0.0700 0.0893 0.073 Uiso 1 1 calc R
C26 C 0.54732(17) 0.0482(2) 0.09151(9) 0.0662(10) Uani 1 1 d .
H26A H 0.5855 0.0652 0.0633 0.079 Uiso 1 1 calc R
C27 C 0.48799(17) 0.1056(2) 0.11649(9) 0.0595(8) Uani 1 1 d .
H27A H 0.4849 0.1614 0.1055 0.071 Uiso 1 1 calc R
C28 C 0.43277(14) 0.07919(17) 0.15837(8) 0.0439(6) Uani 1 1 d .
H28A H 0.3925 0.1177 0.1761 0.053 Uiso 1 1 calc R
C29 C 0.43642(12) -0.00151(15) 0.17396(7) 0.0351(5) Uani 1 1 d .
C30 C -0.21547(11) -0.01467(10) 0.31336(6) 0.0174(3) Uani 1 1 d .
H30A H -0.1977 -0.0733 0.3076 0.021 Uiso 1 1 calc R
H30B H -0.2516 -0.0116 0.3457 0.021 Uiso 1 1 calc R

loop_
_atom_site_aniso_label
_atom_site_aniso_U_11
_atom_site_aniso_U_22
_atom_site_aniso_U_33
_atom_site_aniso_U_23
_atom_site_aniso_U_13
_atom_site_aniso_U_12
Cr1 0.00908(13) 0.01531(15) 0.01001(14) 0.000 -0.00019(10) 0.000
N1 0.0125(5) 0.0219(6) 0.0100(5) 0.0014(4) -0.0004(4) 0.0014(5)
N2 0.0094(5) 0.0400(8) 0.0128(6) 0.0003(5) 0.0004(4) 0.0019(5)
N3 0.0155(8) 0.0221(9) 0.0122(8) 0.000 -0.0002(6) 0.000
N4 0.0299(11) 0.0213(10) 0.0268(10) 0.000 -0.0009(9) 0.000
N5 0.0139(8) 0.0229(9) 0.0146(8) 0.000 0.0013(6) 0.000
N6 0.0289(11) 0.0224(10) 0.0314(11) 0.000 0.0055(9) 0.000
P1 0.01010(15) 0.01710(17) 0.01089(15) 0.00030(13) -0.00004(12) 0.00092(13)
P2 0.01018(15) 0.01983(18) 0.01096(15) 0.00065(14) -0.00030(12) 0.00040(13)
C1 0.0295(9) 0.0253(8) 0.0196(8) -0.0027(6) 0.0008(6) 0.0059(7)
C2 0.0535(13) 0.0334(10) 0.0229(9) -0.0085(7) 0.0039(9) 0.0098(9)
C3 0.0575(14) 0.0291(9) 0.0317(10) -0.0047(8) 0.0087(9) 0.0177(9)
C4 0.0468(12) 0.0296(9) 0.0291(10) 0.0048(7) 0.0062(8) 0.0169(8)
C5 0.0317(9) 0.0279(8) 0.0196(8) 0.0019(6) 0.0021(7) 0.0110(7)
C6 0.0179(7) 0.0195(7) 0.0160(7) 0.0004(5) 0.0055(5) 0.0027(5)
C7 0.0126(6) 0.0203(7) 0.0134(6) 0.0024(5) 0.0003(5) -0.0001(5)
C8 0.0183(7) 0.0285(8) 0.0124(6) 0.0034(6) -0.0010(5) 0.0008(6)
C9 0.0243(8) 0.0428(10) 0.0180(7) 0.0011(7) -0.0036(6) 0.0087(8)
C10 0.0259(9) 0.0661(14) 0.0219(9) -0.0009(9) -0.0075(7) 0.0148(9)
C11 0.0231(8) 0.0698(15) 0.0212(8) -0.0105(9) -0.0059(7) -0.0031(9)
C12 0.0315(10) 0.0475(12) 0.0250(9) -0.0078(8) -0.0049(7) -0.0073(9)
C13 0.0256(8) 0.0364(9) 0.0209(8) -0.0015(7) -0.0046(7) -0.0006(7)
C14 0.0159(6) 0.0358(9) 0.0093(6) 0.0006(6) 0.0007(5) 0.0021(6)
C15 0.0127(6) 0.0203(7) 0.0133(6) 0.0010(5) -0.0001(5) 0.0020(5)
C16 0.0190(7) 0.0378(10) 0.0235(8) 0.0017(7) -0.0008(6) -0.0085(7)
C17 0.0260(9) 0.0398(10) 0.0338(10) 0.0067(8) -0.0052(8) -0.0161(8)
C18 0.0390(10) 0.0282(9) 0.0261(9) 0.0038(7) -0.0109(8) -0.0143(8)
C19 0.0357(10) 0.0243(8) 0.0261(9) -0.0021(7) -0.0034(7) -0.0044(7)
C20 0.0209(7) 0.0246(8) 0.0227(8) -0.0016(6) -0.0018(6) -0.0040(6)
C21 0.0157(6) 0.0251(7) 0.0132(6) 0.0020(6) -0.0043(5) -0.0035(6)
C22 0.0131(6) 0.0330(8) 0.0143(7) 0.0024(6) -0.0003(5) 0.0048(6)
C23 0.0131(7) 0.0749(15) 0.0182(8) -0.0003(9) 0.0003(6) 0.0127(8)
C24 0.0179(8) 0.0956(19) 0.0283(10) -0.0201(11) -0.0001(7) -0.0002(10)
C25 0.0255(10) 0.125(3) 0.0328(12) -0.0268(15) 0.0100(9) -0.0127(14)
C26 0.0297(11) 0.143(3) 0.0258(11) -0.0176(15) 0.0123(9) -0.0323(16)
C27 0.0358(12) 0.108(2) 0.0349(12) 0.0008(13) 0.0040(10) -0.0335(14)
C28 0.0182(8) 0.0874(18) 0.0263(10) -0.0066(11) 0.0026(7) -0.0127(10)
C29 0.0123(7) 0.0756(15) 0.0175(8) -0.0057(9) -0.0005(6) -0.0019(8)
C30 0.0121(6) 0.0259(7) 0.0141(6) 0.0025(6) 0.0005(5) -0.0022(5)

loop_
_atom_type_symbol
_atom_type_description
_atom_type_scat_dispersion_real
_atom_type_scat_dispersion_imag
_atom_type_scat_source
C C 0.0033 0.0016 'International Tables Vol C Tables 4.2.6.8 and 6.1.1.4'
H H 0.0000 0.0000 'International Tables Vol C Tables 4.2.6.8 and 6.1.1.4'
N N 0.0061 0.0033 'International Tables Vol C Tables 4.2.6.8 and 6.1.1.4'
P P 0.1023 0.0942 'International Tables Vol C Tables 4.2.6.8 and 6.1.1.4'
Cr Cr 0.3209 0.6236 'International Tables Vol C Tables 4.2.6.8 and 6.1.1.4'

loop_
_geom_angle_atom_site_label_1
_geom_angle_atom_site_label_2
_geom_angle_atom_site_label_3
_geom_angle
_geom_angle_site_symmetry_1
_geom_angle_site_symmetry_3
N5 Cr1 N3 180.0 . .
N5 Cr1 P1 86.993(12) . 2
N3 Cr1 P1 93.007(12) . 2
N5 Cr1 P1 86.993(12) . .
N3 Cr1 P1 93.007(12) . .
P1 Cr1 P1 173.99(2) 2 .
N5 Cr1 P2 87.470(13) . 2
N3 Cr1 P2 92.530(13) . 2
P1 Cr1 P2 89.888(15) 2 2
P1 Cr1 P2 89.848(15) . 2
N5 Cr1 P2 87.470(13) . .
N3 Cr1 P2 92.530(13) . .
P1 Cr1 P2 89.849(15) 2 .
P1 Cr1 P2 89.884(15) . .
P2 Cr1 P2 174.94(3) 2 .
C7 N1 C15 111.84(11) . .
C7 N1 C8 108.20(11) . .
C15 N1 C8 108.33(11) . .
C30 N2 C22 111.08(12) 2 .
C30 N2 C23 108.61(13) 2 .
C22 N2 C23 107.36(13) . .
N4 N3 Cr1 180.0 . .
N6 N5 Cr1 180.0 . .
C6 P1 C7 103.46(7) . .
C6 P1 C30 101.24(7) . .
C7 P1 C30 93.30(7) . .
C6 P1 Cr1 120.32(5) . .
C7 P1 Cr1 117.08(5) . .
C30 P1 Cr1 117.04(5) . .
C21 P2 C22 103.32(7) . .
C21 P2 C15 100.52(7) . .
C22 P2 C15 93.18(7) . .
C21 P2 Cr1 121.04(5) . .
C22 P2 Cr1 117.39(5) . .
C15 P2 Cr1 116.71(5) . .
C6 C1 C2 120.20(17) . .
C3 C2 C1 120.37(18) . .
C4 C3 C2 119.81(17) . .
C3 C4 C5 120.04(18) . .
C4 C5 C6 120.87(17) . .
C1 C6 C5 118.66(15) . .
C1 C6 P1 124.09(12) . .
C5 C6 P1 117.25(12) . .
N1 C7 P1 115.78(10) . .
N1 C8 C14 114.01(13) . .
C14 C9 C10 120.52(19) . .
C11 C10 C9 120.28(18) . .
C10 C11 C12 119.86(18) . .
C11 C12 C13 120.3(2) . .
C12 C13 C14 120.35(18) . .
C9 C14 C13 118.66(16) . .
C9 C14 C8 119.95(16) . .
C13 C14 C8 121.27(15) . .
N1 C15 P2 115.83(10) . .
C21 C16 C17 120.16(17) . .
C18 C17 C16 120.68(17) . .
C17 C18 C19 119.51(17) . .
C20 C19 C18 120.00(17) . .
C19 C20 C21 121.01(16) . .
C16 C21 C20 118.54(15) . .
C16 C21 P2 123.93(13) . .
C20 C21 P2 117.53(11) . .
N2 C22 P2 115.74(11) . .
N2 C23 C29 114.11(16) . .
C25 C24 C29 120.4(3) . .
C26 C25 C24 120.3(3) . .
C25 C26 C27 121.0(2) . .
C26 C27 C28 118.5(3) . .
C29 C28 C27 120.7(2) . .
C28 C29 C24 119.17(19) . .
C28 C29 C23 120.90(19) . .
C24 C29 C23 119.9(2) . .
N2 C30 P1 115.12(10) 2 .

loop_
_geom_bond_atom_site_label_1
_geom_bond_atom_site_label_2
_geom_bond_distance
_geom_bond_site_symmetry_2
Cr1 N5 1.8837(19) .
Cr1 N3 1.9303(19) .
Cr1 P1 2.2676(4) 2
Cr1 P1 2.2676(4) .
Cr1 P2 2.2676(4) 2
Cr1 P2 2.2676(4) .
N1 C7 1.4654(19) .
N1 C15 1.4668(18) .
N1 C8 1.4753(19) .
N2 C30 1.466(2) 2
N2 C22 1.4678(19) .
N2 C23 1.475(2) .
N3 N4 1.112(3) .
N5 N6 1.120(3) .
P1 C6 1.8283(15) .
P1 C7 1.8506(15) .
P1 C30 1.8567(15) .
P2 C21 1.8319(16) .
P2 C22 1.8468(15) .
P2 C15 1.8627(15) .
C1 C6 1.395(2) .
C1 C2 1.397(2) .
C2 C3 1.386(3) .
C3 C4 1.386(3) .
C4 C5 1.388(2) .
C5 C6 1.399(2) .
C8 C14 1.509(2) .
C9 C14 1.388(2) .
C9 C10 1.397(3) .
C10 C11 1.369(3) .
C11 C12 1.383(3) .
C12 C13 1.390(3) .
C13 C14 1.393(3) .
C16 C21 1.391(2) .
C16 C17 1.395(3) .
C17 C18 1.380(3) .
C18 C19 1.387(3) .
C19 C20 1.385(2) .
C20 C21 1.397(2) .
C23 C29 1.506(3) .
C24 C25 1.384(3) .
C24 C29 1.395(3) .
C25 C26 1.356(4) .
C26 C27 1.393(4) .
C27 C28 1.406(3) .
C28 C29 1.372(3) .
C30 N2 1.466(2) 2
